data_4020573
loop_
_publ_author_name
'Ron W. Darbeau'
'Noe T. Alvarez'
'Gregory A. Trahan'
'Frank R. Fronczek'

_publ_section_title
;
 Investigating the Reaction of
 N-Carbobenzoxy-O-carbobenzoxy- hydroxylamine with
 Dimethyl Sulfoxide: Formation of
 S,S-Dimethyl-N-[(phenylmethoxy)- carbonyl]sulfoximine.
;
_journal_name_full 'Journal of Organic Chemistry'
_journal_page_first 9599
_journal_page_last 9602
_journal_paper_doi 10.1021/jo051158a
_journal_volume 70
_journal_year 2005
_chemical_formula_moiety 'C10 H13 N O3 S'
_chemical_formula_sum 'C10 H13 N O3 S'
_chemical_formula_weight 227.27
_space_group_IT_number 29
_space_group_name_Hall 'P 2c -2ac'
_space_group_name_H-M_alt 'P c a 21'
_symmetry_cell_setting orthorhombic
_symmetry_space_group_name_Hall 'P 2c -2ac'
_symmetry_space_group_name_H-M 'P c a 21'
_cell_angle_alpha 90
_cell_angle_beta 90
_cell_angle_gamma 90
_cell_formula_units_Z 4
_cell_length_a 9.932(2)
_cell_length_b 12.608(4)
_cell_length_c 8.663(2)
_cell_measurement_temperature 110
_cell_volume 1084.8(5)
_diffrn_ambient_temperature 110
_exptl_crystal_density_diffrn 1.392
_cod_depositor_comments
;
The following automatic conversions were performed:
'_symmetry_cell_setting' value 'Orthorhombic' changed to 'orthorhombic'
according to '/home/saulius/struct/CIF-dictionaries/cif_core.dic'
dictionary named 'cif_core.dic' version 2.4.1 from 2010-06-29.

Automatic conversion script
Id: cif_fix_enum 1527 2010-12-29 10:47:43Z saulius 
;
_cod_database_code 4020573

loop_
_symmetry_equiv_pos_as_xyz
'x, y, z'
'-x, -y, z+1/2'
'-x+1/2, y, z+1/2'
'x+1/2, -y, z'

loop_
_atom_site_label
_atom_site_type_symbol
_atom_site_fract_x
_atom_site_fract_y
_atom_site_fract_z
_atom_site_U_iso_or_equiv
_atom_site_adp_type
_atom_site_occupancy
_atom_site_symmetry_multiplicity
_atom_site_calc_flag
_atom_site_refinement_flags
_atom_site_disorder_assembly
_atom_site_disorder_group
S1 S 0.45419(3) 0.415623(19) 0.14384(4) 0.01240(6) Uani 1 1 d . . .
O1 O 0.49536(10) 0.52334(7) 0.17998(11) 0.01961(19) Uani 1 1 d . . .
O2 O 0.64654(9) 0.33982(8) 0.35905(11) 0.0210(2) Uani 1 1 d . . .
O3 O 0.48599(9) 0.24840(7) 0.48722(10) 0.01719(17) Uani 1 1 d . . .
N1 N 0.42110(11) 0.33894(8) 0.28127(12) 0.0159(2) Uani 1 1 d . . .
C1 C 0.57246(12) 0.35896(10) 0.01644(14) 0.0165(2) Uani 1 1 d . . .
H1A H 0.5753 0.4003 -0.0793 0.025 Uiso 1 1 calc R . .
H1B H 0.5461 0.2858 -0.0070 0.025 Uiso 1 1 calc R . .
H1C H 0.6617 0.3592 0.0648 0.025 Uiso 1 1 calc R . .
C2 C 0.30330(12) 0.41678(10) 0.03878(15) 0.0187(2) Uani 1 1 d . . .
H2A H 0.2291 0.4380 0.1067 0.028 Uiso 1 1 calc R . .
H2B H 0.2857 0.3457 -0.0023 0.028 Uiso 1 1 calc R . .
H2C H 0.3108 0.4673 -0.0468 0.028 Uiso 1 1 calc R . .
C3 C 0.52944(12) 0.31290(10) 0.37229(14) 0.0149(2) Uani 1 1 d . . .
C4 C 0.58647(12) 0.22099(10) 0.60007(14) 0.0172(2) Uani 1 1 d . . .
H4A H 0.6321 0.2859 0.6374 0.021 Uiso 1 1 calc R . .
H4B H 0.6550 0.1739 0.5531 0.021 Uiso 1 1 calc R . .
C5 C 0.51872(12) 0.16537(9) 0.73239(13) 0.0147(2) Uani 1 1 d . . .
C6 C 0.59637(13) 0.10277(10) 0.83162(14) 0.0172(2) Uani 1 1 d . . .
H6 H 0.6889 0.0912 0.8096 0.021 Uiso 1 1 calc R . .
C7 C 0.53889(14) 0.05742(10) 0.96225(16) 0.0219(3) Uani 1 1 d . . .
H7 H 0.5924 0.0155 1.0296 0.026 Uiso 1 1 calc R . .
C8 C 0.40276(14) 0.07347(10) 0.99447(16) 0.0220(3) Uani 1 1 d . . .
H8 H 0.3636 0.0432 1.0843 0.026 Uiso 1 1 calc R . .
C9 C 0.32458(13) 0.13399(10) 0.89442(15) 0.0195(2) Uani 1 1 d . . .
H9 H 0.2315 0.1440 0.9150 0.023 Uiso 1 1 calc R . .
C10 C 0.38251(12) 0.17994(10) 0.76410(15) 0.0165(2) Uani 1 1 d . . .
H10 H 0.3288 0.2215 0.6965 0.020 Uiso 1 1 calc R . .

loop_
_atom_site_aniso_label
_atom_site_aniso_U_11
_atom_site_aniso_U_22
_atom_site_aniso_U_33
_atom_site_aniso_U_23
_atom_site_aniso_U_13
_atom_site_aniso_U_12
S1 0.01171(11) 0.01407(11) 0.01141(11) -0.00005(11) 0.00057(11) 0.00016(9)
O1 0.0219(4) 0.0155(4) 0.0215(5) -0.0031(3) 0.0017(3) -0.0017(3)
O2 0.0144(4) 0.0317(5) 0.0168(4) 0.0048(4) -0.0014(3) -0.0046(3)
O3 0.0151(4) 0.0227(4) 0.0138(4) 0.0049(3) -0.0020(3) -0.0034(3)
N1 0.0131(4) 0.0211(5) 0.0135(5) 0.0039(4) 0.0000(4) -0.0013(4)
C1 0.0170(5) 0.0193(5) 0.0132(5) -0.0020(4) 0.0025(4) 0.0034(4)
C2 0.0141(5) 0.0235(6) 0.0185(6) 0.0046(5) -0.0032(4) 0.0014(4)
C3 0.0153(5) 0.0175(5) 0.0119(5) -0.0004(4) 0.0007(4) -0.0005(4)
C4 0.0154(5) 0.0229(6) 0.0135(5) 0.0034(4) -0.0014(4) 0.0009(5)
C5 0.0179(6) 0.0138(5) 0.0123(5) -0.0013(4) -0.0001(4) -0.0012(4)
C6 0.0186(6) 0.0168(5) 0.0162(6) -0.0012(4) -0.0010(4) 0.0039(4)
C7 0.0272(7) 0.0196(6) 0.0189(6) 0.0056(5) -0.0004(5) 0.0047(5)
C8 0.0277(7) 0.0197(6) 0.0187(6) 0.0057(5) 0.0040(5) 0.0001(5)
C9 0.0174(5) 0.0210(6) 0.0203(6) 0.0002(5) 0.0029(4) 0.0009(5)
C10 0.0171(5) 0.0174(5) 0.0150(5) 0.0005(4) -0.0017(4) 0.0009(4)

loop_
_geom_bond_atom_site_label_1
_geom_bond_atom_site_label_2
_geom_bond_distance
_geom_bond_site_symmetry_2
_geom_bond_publ_flag
S1 O1 1.4525(10) . ?
S1 N1 1.5686(11) . ?
S1 C2 1.7534(13) . ?
S1 C1 1.7630(12) . ?
O2 C3 1.2170(15) . ?
O3 C3 1.3561(14) . ?
O3 C4 1.4391(15) . ?
N1 C3 1.3737(16) . ?
C1 H1A 0.9800 . ?
C1 H1B 0.9800 . ?
C1 H1C 0.9800 . ?
C2 H2A 0.9800 . ?
C2 H2B 0.9800 . ?
C2 H2C 0.9800 . ?
C4 C5 1.5029(17) . ?
C4 H4A 0.9900 . ?
C4 H4B 0.9900 . ?
C5 C10 1.3926(17) . ?
C5 C6 1.3988(17) . ?
C6 C7 1.3905(19) . ?
C6 H6 0.9500 . ?
C7 C8 1.395(2) . ?
C7 H7 0.9500 . ?
C8 C9 1.3915(18) . ?
C8 H8 0.9500 . ?
C9 C10 1.3932(17) . ?
C9 H9 0.9500 . ?
C10 H10 0.9500 . ?

loop_
_cod_related_entry_id
_cod_related_entry_database
_cod_related_entry_code
1 ChemSpider 30658466
